data_3000291
loop_
_publ_author_name
'Gammond, Lawrence V. D.'
'Auer, Henry'
'Mendes Da Silva, Rita'
'Zeidler, Anita'
'Ortiz-Mosquera, Jairo F.'
'Nieto-Mu\~noz, Adriana M.'
'Rodrigues, Ana Candida M.'
'dAnci\~aes Almeida Silva, Igor'
'Eckert, Hellmut'
'Benmore, Chris J.'
'Salmon, Philip S.'

_publ_section_title
;
 Structure of crystalline and amorphous materials in the NASICON system
 Na1+xAlxGe2&#x2212;x(PO4)3
;
_journal_issue 7
_journal_name_full 'The Journal of Chemical Physics'
_journal_page_first 074501
_journal_paper_doi 10.1063/5.0049399
_journal_volume 155
_journal_year 2021
_chemical_formula_structural 'Na1.72 Al0.804 Ge1.196 (P O4)3'
_chemical_formula_sum 'Al0.804 Ge1.196 Na1.72 O12 P3'
_chemical_formula_weight 433.055
_space_group_IT_number 167
_space_group_name_Hall '-R 3 2"c'
_space_group_name_H-M_alt 'R -3 c :H'
_symmetry_cell_setting trigonal
_symmetry_space_group_name_Hall '-R 3 2"c'
_symmetry_space_group_name_H-M 'R -3 c :H'
_cell_angle_alpha 90.00000
_cell_angle_beta 90.00000
_cell_angle_gamma 120.00000
_cell_formula_units_Z 6
_cell_length_a 8.2927(3)
_cell_length_b 8.2927(3)
_cell_length_c 21.4139(12)
_cell_measurement_temperature 295
_cell_volume 1275.32(10)
_computing_structure_refinement FULLPROF
_diffrn_ambient_temperature 295
_diffrn_measurement_device_type 'BERII E9 neutron powder diffractometer'
_diffrn_radiation_type neutron
_diffrn_radiation_wavelength 1.79820
_diffrn_source 'nuclear reactor'
_diffrn_source_type 'Constant Wavelength Neutron Diffraction'
_pd_char_colour white
_pd_instr_location ' 'E9 diffractometer, BERII, Berlin, Germany''
_pd_meas_2theta_range_inc 0.075035
_pd_meas_2theta_range_max 141.75000
_pd_meas_2theta_range_min -8.99957
_pd_meas_number_of_points 2011
_pd_proc_2theta_range_inc 0.075035
_pd_proc_2theta_range_max 141.7834
_pd_proc_2theta_range_min -8.9662
_pd_proc_ls_pref_orient_corr ' ?'
_pd_proc_ls_prof_R_factor 2.7146
_pd_proc_ls_prof_wR_expected 2.1606
_pd_proc_ls_prof_wR_factor 3.4546
_pd_proc_wavelength 1.798200
_pd_spec_mounting ' ?'
_refine_ls_goodness_of_fit_all 1.600
_refine_ls_number_parameters 55
_refine_ls_number_reflns 196
_refine_ls_number_restraints 0
_refine_ls_R_I_factor 5.6265
_refine_ls_shift/su_max 0.001
_cod_data_source_file NAGP08_hs_fin.cif
_cod_data_source_block Na1.8GAl0.8e1.2(PO4)3;
_cod_depositor_comments
;
The following automatic conversions were performed:

data item '_symmetry_cell_setting' value 'Trigonal' was changed to
'trigonal' in accordance with the built-in table derived from the CIF
Core dictionary named 'cif_core.dic' version 2.4.5 last updated on
2014-11-21.

Automatic conversion script
Id: cif_fix_values 8369 2020-08-20 11:38:08Z andrius 

 Releasing structure 3000291 into public domain as published material.
;
_cod_original_cell_volume 1275.33(11)
_cod_original_sg_symbol_H-M 'R -3 c'
_cod_database_code 3000291
_pd_proc_ls_prof_cr_factor 12.4297
_pd_proc_ls_prof_cwr_factor 11.5182
_pd_proc_ls_prof_cwr_expected 7.2039
_pd_proc_ls_prof_chi2 2.5564
_pd_proc_ls_prof_echi2 2.5564

loop_
_symmetry_equiv_pos_as_xyz
x,y,z
-y,x-y,z
-x+y,-x,z
-y,-x,z+1/2
-x+y,y,z+1/2
x,x-y,z+1/2
-x,-y,-z
y,-x+y,-z
x-y,x,-z
y,x,-z+1/2
x-y,-y,-z+1/2
-x,-x+y,-z+1/2
x+2/3,y+1/3,z+1/3
-y+2/3,x-y+1/3,z+1/3
-x+y+2/3,-x+1/3,z+1/3
-y+2/3,-x+1/3,z+5/6
-x+y+2/3,y+1/3,z+5/6
x+2/3,x-y+1/3,z+5/6
-x+2/3,-y+1/3,-z+1/3
y+2/3,-x+y+1/3,-z+1/3
x-y+2/3,x+1/3,-z+1/3
y+2/3,x+1/3,-z+5/6
x-y+2/3,-y+1/3,-z+5/6
-x+2/3,-x+y+1/3,-z+5/6
x+1/3,y+2/3,z+2/3
-y+1/3,x-y+2/3,z+2/3
-x+y+1/3,-x+2/3,z+2/3
-y+1/3,-x+2/3,z+1/6
-x+y+1/3,y+2/3,z+1/6
x+1/3,x-y+2/3,z+1/6
-x+1/3,-y+2/3,-z+2/3
y+1/3,-x+y+2/3,-z+2/3
x-y+1/3,x+2/3,-z+2/3
y+1/3,x+2/3,-z+1/6
x-y+1/3,-y+2/3,-z+1/6
-x+1/3,-x+y+2/3,-z+1/6

loop_
_atom_site_label
_atom_site_fract_x
_atom_site_fract_y
_atom_site_fract_z
_atom_site_U_iso_or_equiv
_atom_site_occupancy
_atom_site_adp_type
_atom_site_type_symbol
Na1 0.00000 0.00000 0.00000 0.0697(20) 1.00000 Uiso Na
Na3 0.6455(14) 0.00000 0.25000 0.049(6) 0.241(6) Uiso Na
Ge1 0.00000 0.00000 0.14614(6) 0.0111(9) 0.598(5) Uiso Ge
Al1 0.00000 0.00000 0.14614(6) 0.0111(9) 0.402(5) Uiso Al
P1 0.28543(20) 0.00000 0.25000 0.0142(8) 0.99998 Uiso P
O1 0.0400(3) 0.2043(3) 0.19142(10) 0.0217(8) 0.99998 Uiso O
O3 0.1896(3) 0.1599(3) 0.09106(10) 0.0204(8) 0.99998 Uiso O

loop_
_atom_type_symbol
_atom_type_scat_length_neutron
_atom_type_scat_source
Na 0.36300 V.F._Sears_Neutron_News_3_26_(1992)
Ge 0.81850 V.F._Sears_Neutron_News_3_26_(1992)
Al 0.34490 V.F._Sears_Neutron_News_3_26_(1992)
P 0.51300 V.F._Sears_Neutron_News_3_26_(1992)
O 0.58030 V.F._Sears_Neutron_News_3_26_(1992)

loop_
_geom_angle_atom_site_label_1
_geom_angle_atom_site_label_2
_geom_angle_atom_site_label_3
_geom_angle
_geom_angle_site_symmetry_1
_geom_angle_site_symmetry_3
Na3 Na1 Na3 92.28(15) 16_454 17_554
Na3 Na1 Na3 92.3(5) 16_454 18_444
Na3 Na1 Na3 87.7(3) 16_454 25_444
Na3 Na1 Na3 180.0(4) 16_454 26_544
Na3 Na1 Na3 87.7(3) 16_454 27_554
Na3 Na1 Ge1 56.36(17) 16_454 1_555
Na3 Na1 Ge1 123.64(17) 16_454 7_555
Na3 Na1 Al1 56.36(17) 16_454 1_555
Na3 Na1 Al1 123.64(17) 16_454 7_555
Na3 Na1 P1 52.83(16) 16_454 16_454
Na3 Na1 P1 115.4(3) 16_454 17_554
Na3 Na1 P1 47.3(2) 16_454 18_444
Na3 Na1 P1 64.61(12) 16_454 25_444
Na3 Na1 P1 127.2(3) 16_454 26_544
Na3 Na1 P1 132.67(12) 16_454 27_554
Na3 Na1 O1 134.1(3) 16_454 16_554
Na3 Na1 O1 45.79(20) 16_454 17_444
Na3 Na1 O1 75.08(20) 16_454 18_454
Na3 Na1 O1 45.90(15) 16_454 34_445
Na3 Na1 O1 134.21(17) 16_454 35_555
Na3 Na1 O1 104.9(4) 16_454 36_545
Na3 Na1 O3 93.2(3) 16_454 1_555
Na3 Na1 O3 49.24(14) 16_454 2_555
Na3 Na1 O3 86.83(16) 16_454 7_555
Na3 Na1 O3 130.8(3) 16_454 8_555
Na3 Na1 O3 136.96(19) 16_454 9_555
Na3 Na1 Na3 92.3(5) 17_554 18_444
Na3 Na1 Na3 180.0(3) 17_554 25_444
Na3 Na1 Na3 87.7(3) 17_554 26_544
Na3 Na1 Na3 87.7(3) 17_554 27_554
Na3 Na1 Ge1 56.36(14) 17_554 1_555
Na3 Na1 Ge1 123.64(14) 17_554 7_555
Na3 Na1 Al1 56.36(14) 17_554 1_555
Na3 Na1 Al1 123.64(14) 17_554 7_555
Na3 Na1 P1 47.33(16) 17_554 16_454
Na3 Na1 P1 52.8(2) 17_554 17_554
Na3 Na1 P1 115.39(20) 17_554 18_444
Na3 Na1 P1 127.17(10) 17_554 25_444
Na3 Na1 P1 132.7(3) 17_554 26_544
Na3 Na1 P1 64.61(9) 17_554 27_554
Na3 Na1 O1 75.1(3) 17_554 16_554
Na3 Na1 O1 134.10(20) 17_554 17_444
Na3 Na1 O1 45.79(19) 17_554 18_454
Na3 Na1 O1 104.92(16) 17_554 34_445
Na3 Na1 O1 45.90(12) 17_554 35_555
Na3 Na1 O1 134.2(4) 17_554 36_545
Na3 Na1 O3 49.2(3) 17_554 1_555
Na3 Na1 O3 93.2(2) 17_554 3_555
Na3 Na1 O3 130.76(15) 17_554 7_555
Na3 Na1 O3 137.0(3) 17_554 8_555
Na3 Na1 O3 86.83(16) 17_554 9_555
Na3 Na1 Na3 87.7(3) 18_444 25_444
Na3 Na1 Na3 87.7(3) 18_444 26_544
Na3 Na1 Na3 180.0(7) 18_444 27_554
Na3 Na1 Ge1 56.4(3) 18_444 1_555
Na3 Na1 Ge1 123.6(3) 18_444 7_555
Na3 Na1 Al1 56.4(3) 18_444 1_555
Na3 Na1 Al1 123.6(3) 18_444 7_555
Na3 Na1 P1 115.4(5) 18_444 16_454
Na3 Na1 P1 47.3(2) 18_444 17_554
Na3 Na1 P1 52.8(2) 18_444 18_444
Na3 Na1 P1 132.7(4) 18_444 25_444
Na3 Na1 P1 64.6(2) 18_444 26_544
Na3 Na1 P1 127.2(3) 18_444 27_554
Na3 Na1 O1 45.8(2) 18_444 16_554
Na3 Na1 O1 75.1(3) 18_444 17_444
Na3 Na1 O1 134.1(5) 18_444 18_454
Na3 Na1 O1 134.2(5) 18_444 34_445
Na3 Na1 O1 104.9(3) 18_444 35_555
Na3 Na1 O1 45.9(2) 18_444 36_545
Na3 Na1 O3 93.2(5) 18_444 2_555
Na3 Na1 O3 49.2(3) 18_444 3_555
Na3 Na1 O3 137.0(4) 18_444 7_555
Na3 Na1 O3 86.8(3) 18_444 8_555
Na3 Na1 O3 130.8(4) 18_444 9_555
Na3 Na1 Na3 92.28(15) 25_444 26_544
Na3 Na1 Na3 92.3(5) 25_444 27_554
Na3 Na1 Ge1 123.64(14) 25_444 1_555
Na3 Na1 Ge1 56.36(14) 25_444 7_555
Na3 Na1 Al1 123.64(14) 25_444 1_555
Na3 Na1 Al1 56.36(14) 25_444 7_555
Na3 Na1 P1 132.7(3) 25_444 16_454
Na3 Na1 P1 127.17(10) 25_444 17_554
Na3 Na1 P1 64.61(9) 25_444 18_444
Na3 Na1 P1 52.8(2) 25_444 25_444
Na3 Na1 P1 47.33(16) 25_444 26_544
Na3 Na1 P1 115.39(20) 25_444 27_554
Na3 Na1 O1 104.92(16) 25_444 16_554
Na3 Na1 O1 45.90(12) 25_444 17_444
Na3 Na1 O1 134.2(4) 25_444 18_454
Na3 Na1 O1 75.1(3) 25_444 34_445
Na3 Na1 O1 134.10(20) 25_444 35_555
Na3 Na1 O1 45.79(19) 25_444 36_545
Na3 Na1 O3 130.76(15) 25_444 1_555
Na3 Na1 O3 137.0(3) 25_444 2_555
Na3 Na1 O3 86.83(16) 25_444 3_555
Na3 Na1 O3 49.2(3) 25_444 7_555
Na3 Na1 O3 93.2(2) 25_444 9_555
Na3 Na1 Na3 92.3(5) 26_544 27_554
Na3 Na1 Ge1 123.64(17) 26_544 1_555
Na3 Na1 Ge1 56.36(17) 26_544 7_555
Na3 Na1 Al1 123.64(17) 26_544 1_555
Na3 Na1 Al1 56.36(17) 26_544 7_555
Na3 Na1 P1 127.2(3) 26_544 16_454
Na3 Na1 P1 64.61(12) 26_544 17_554
Na3 Na1 P1 132.67(12) 26_544 18_444
Na3 Na1 P1 115.4(3) 26_544 25_444
Na3 Na1 P1 52.83(16) 26_544 26_544
Na3 Na1 P1 47.3(2) 26_544 27_554
Na3 Na1 O1 45.90(15) 26_544 16_554
Na3 Na1 O1 134.21(17) 26_544 17_444
Na3 Na1 O1 104.9(4) 26_544 18_454
Na3 Na1 O1 134.1(3) 26_544 34_445
Na3 Na1 O1 45.79(20) 26_544 35_555
Na3 Na1 O1 75.08(20) 26_544 36_545
Na3 Na1 O3 86.83(16) 26_544 1_555
Na3 Na1 O3 130.8(3) 26_544 2_555
Na3 Na1 O3 136.96(19) 26_544 3_555
Na3 Na1 O3 93.2(3) 26_544 7_555
Na3 Na1 O3 49.24(14) 26_544 8_555
Na3 Na1 Ge1 123.6(3) 27_554 1_555
Na3 Na1 Ge1 56.4(3) 27_554 7_555
Na3 Na1 Al1 123.6(3) 27_554 1_555
Na3 Na1 Al1 56.4(3) 27_554 7_555
Na3 Na1 P1 64.6(2) 27_554 16_454
Na3 Na1 P1 132.7(4) 27_554 17_554
Na3 Na1 P1 127.2(3) 27_554 18_444
Na3 Na1 P1 47.3(2) 27_554 25_444
Na3 Na1 P1 115.4(5) 27_554 26_544
Na3 Na1 P1 52.8(2) 27_554 27_554
Na3 Na1 O1 134.2(5) 27_554 16_554
Na3 Na1 O1 104.9(3) 27_554 17_444
Na3 Na1 O1 45.9(2) 27_554 18_454
Na3 Na1 O1 45.8(2) 27_554 34_445
Na3 Na1 O1 75.1(3) 27_554 35_555
Na3 Na1 O1 134.1(5) 27_554 36_545
Na3 Na1 O3 137.0(4) 27_554 1_555
Na3 Na1 O3 86.8(3) 27_554 2_555
Na3 Na1 O3 130.8(4) 27_554 3_555
Na3 Na1 O3 93.2(5) 27_554 8_555
Na3 Na1 O3 49.2(3) 27_554 9_555
Ge1 Na1 Ge1 180.00(9) 1_555 7_555
Ge1 Na1 Al1 180.00(9) 1_555 7_555
Ge1 Na1 P1 59.11(5) 1_555 16_454
Ge1 Na1 P1 59.11(4) 1_555 17_554
Ge1 Na1 P1 59.11(3) 1_555 18_444
Ge1 Na1 P1 120.89(5) 1_555 25_444
Ge1 Na1 P1 120.89(6) 1_555 26_544
Ge1 Na1 P1 120.89(5) 1_555 27_554
Ge1 Na1 O1 81.04(8) 1_555 16_554
Ge1 Na1 O1 81.04(9) 1_555 17_444
Ge1 Na1 O1 81.04(11) 1_555 18_454
Ge1 Na1 O1 98.96(9) 1_555 34_445
Ge1 Na1 O1 98.96(10) 1_555 35_555
Ge1 Na1 O1 98.96(12) 1_555 36_545
Ge1 Na1 O3 143.08(13) 1_555 7_555
Ge1 Na1 O3 143.08(14) 1_555 8_555
Ge1 Na1 O3 143.08(14) 1_555 9_555
Ge1 Na1 Al1 180.00(9) 7_555 1_555
Ge1 Na1 P1 120.89(6) 7_555 16_454
Ge1 Na1 P1 120.89(5) 7_555 17_554
Ge1 Na1 P1 120.89(5) 7_555 18_444
Ge1 Na1 P1 59.11(4) 7_555 25_444
Ge1 Na1 P1 59.11(5) 7_555 26_544
Ge1 Na1 P1 59.11(3) 7_555 27_554
Ge1 Na1 O1 98.96(9) 7_555 16_554
Ge1 Na1 O1 98.96(10) 7_555 17_444
Ge1 Na1 O1 98.96(12) 7_555 18_454
Ge1 Na1 O1 81.04(8) 7_555 34_445
Ge1 Na1 O1 81.04(9) 7_555 35_555
Ge1 Na1 O1 81.04(11) 7_555 36_545
Ge1 Na1 O3 143.08(13) 7_555 1_555
Ge1 Na1 O3 143.08(14) 7_555 2_555
Ge1 Na1 O3 143.08(14) 7_555 3_555
Al1 Na1 Al1 180.00(9) 1_555 7_555
Al1 Na1 P1 59.11(5) 1_555 16_454
Al1 Na1 P1 59.11(4) 1_555 17_554
Al1 Na1 P1 59.11(3) 1_555 18_444
Al1 Na1 P1 120.89(5) 1_555 25_444
Al1 Na1 P1 120.89(6) 1_555 26_544
Al1 Na1 P1 120.89(5) 1_555 27_554
Al1 Na1 O1 81.04(8) 1_555 16_554
Al1 Na1 O1 81.04(9) 1_555 17_444
Al1 Na1 O1 81.04(11) 1_555 18_454
Al1 Na1 O1 98.96(9) 1_555 34_445
Al1 Na1 O1 98.96(10) 1_555 35_555
Al1 Na1 O1 98.96(12) 1_555 36_545
Al1 Na1 O3 143.08(13) 1_555 7_555
Al1 Na1 O3 143.08(14) 1_555 8_555
Al1 Na1 O3 143.08(14) 1_555 9_555
Al1 Na1 P1 120.89(6) 7_555 16_454
Al1 Na1 P1 120.89(5) 7_555 17_554
Al1 Na1 P1 120.89(5) 7_555 18_444
Al1 Na1 P1 59.11(4) 7_555 25_444
Al1 Na1 P1 59.11(5) 7_555 26_544
Al1 Na1 P1 59.11(3) 7_555 27_554
Al1 Na1 O1 98.96(9) 7_555 16_554
Al1 Na1 O1 98.96(10) 7_555 17_444
Al1 Na1 O1 98.96(12) 7_555 18_454
Al1 Na1 O1 81.04(8) 7_555 34_445
Al1 Na1 O1 81.04(9) 7_555 35_555
Al1 Na1 O1 81.04(11) 7_555 36_545
Al1 Na1 O3 143.08(13) 7_555 1_555
Al1 Na1 O3 143.08(14) 7_555 2_555
Al1 Na1 O3 143.08(14) 7_555 3_555
P1 Na1 P1 96.01(6) 16_454 17_554
P1 Na1 P1 96.01(5) 16_454 18_444
P1 Na1 P1 83.99(3) 16_454 25_444
P1 Na1 P1 180.00(7) 16_454 26_544
P1 Na1 P1 83.99(3) 16_454 27_554
P1 Na1 O1 121.00(12) 16_454 16_554
P1 Na1 O1 98.36(12) 16_454 17_444
P1 Na1 O1 59.00(7) 16_454 34_445
P1 Na1 O1 81.64(8) 16_454 35_555
P1 Na1 O1 154.20(15) 16_454 36_545
P1 Na1 O3 82.00(10) 16_454 1_555
P1 Na1 O3 80.41(12) 16_454 3_555
P1 Na1 O3 98.00(11) 16_454 7_555
P1 Na1 O3 157.77(14) 16_454 8_555
P1 Na1 O3 99.59(11) 16_454 9_555
P1 Na1 P1 96.005(18) 17_554 18_444
P1 Na1 P1 180.00(4) 17_554 25_444
P1 Na1 P1 83.99(3) 17_554 26_544
P1 Na1 P1 84.00(4) 17_554 27_554
P1 Na1 O1 121.00(9) 17_554 17_444
P1 Na1 O1 98.36(12) 17_554 18_454
P1 Na1 O1 154.20(10) 17_554 34_445
P1 Na1 O1 59.00(8) 17_554 35_555
P1 Na1 O1 81.64(10) 17_554 36_545
P1 Na1 O3 80.41(9) 17_554 2_555
P1 Na1 O3 82.00(9) 17_554 3_555
P1 Na1 O3 157.77(11) 17_554 7_555
P1 Na1 O3 99.59(11) 17_554 8_555
P1 Na1 O3 98.00(11) 17_554 9_555
P1 Na1 P1 84.00(4) 18_444 25_444
P1 Na1 P1 83.99(3) 18_444 26_544
P1 Na1 P1 180.00(3) 18_444 27_554
P1 Na1 O1 98.36(8) 18_444 16_554
P1 Na1 O1 121.00(14) 18_444 18_454
P1 Na1 O1 81.64(10) 18_444 34_445
P1 Na1 O1 154.20(12) 18_444 35_555
P1 Na1 O1 59.00(8) 18_444 36_545
P1 Na1 O3 80.41(10) 18_444 1_555
P1 Na1 O3 82.00(12) 18_444 2_555
P1 Na1 O3 99.59(11) 18_444 7_555
P1 Na1 O3 98.00(10) 18_444 8_555
P1 Na1 O3 157.77(14) 18_444 9_555
P1 Na1 P1 96.01(6) 25_444 26_544
P1 Na1 P1 96.005(18) 25_444 27_554
P1 Na1 O1 154.20(10) 25_444 16_554
P1 Na1 O1 59.00(8) 25_444 17_444
P1 Na1 O1 81.64(10) 25_444 18_454
P1 Na1 O1 121.00(9) 25_444 35_555
P1 Na1 O1 98.36(12) 25_444 36_545
P1 Na1 O3 157.77(11) 25_444 1_555
P1 Na1 O3 99.59(11) 25_444 2_555
P1 Na1 O3 98.00(11) 25_444 3_555
P1 Na1 O3 80.41(9) 25_444 8_555
P1 Na1 O3 82.00(9) 25_444 9_555
P1 Na1 P1 96.01(5) 26_544 27_554
P1 Na1 O1 59.00(7) 26_544 16_554
P1 Na1 O1 81.64(8) 26_544 17_444
P1 Na1 O1 154.20(15) 26_544 18_454
P1 Na1 O1 121.00(12) 26_544 34_445
P1 Na1 O1 98.36(12) 26_544 35_555
P1 Na1 O3 98.00(11) 26_544 1_555
P1 Na1 O3 157.77(14) 26_544 2_555
P1 Na1 O3 99.59(11) 26_544 3_555
P1 Na1 O3 82.00(10) 26_544 7_555
P1 Na1 O3 80.41(12) 26_544 9_555
P1 Na1 O1 81.64(10) 27_554 16_554
P1 Na1 O1 154.20(12) 27_554 17_444
P1 Na1 O1 59.00(8) 27_554 18_454
P1 Na1 O1 98.36(8) 27_554 34_445
P1 Na1 O1 121.00(14) 27_554 36_545
P1 Na1 O3 99.59(11) 27_554 1_555
P1 Na1 O3 98.00(10) 27_554 2_555
P1 Na1 O3 157.77(14) 27_554 3_555
P1 Na1 O3 80.41(10) 27_554 7_555
P1 Na1 O3 82.00(12) 27_554 8_555
O1 Na1 O1 117.62(12) 16_554 17_444
O1 Na1 O1 117.62(16) 16_554 18_454
O1 Na1 O1 179.97(14) 16_554 34_445
O1 Na1 O1 62.38(12) 16_554 35_555
O1 Na1 O1 62.38(11) 16_554 36_545
O1 Na1 O3 45.33(9) 16_554 1_555
O1 Na1 O3 106.19(15) 16_554 2_555
O1 Na1 O3 92.91(12) 16_554 3_555
O1 Na1 O3 134.67(14) 16_554 7_555
O1 Na1 O3 73.81(12) 16_554 8_555
O1 Na1 O3 87.09(14) 16_554 9_555
O1 Na1 O1 117.62(18) 17_444 18_454
O1 Na1 O1 62.38(12) 17_444 34_445
O1 Na1 O1 180.00(17) 17_444 35_555
O1 Na1 O1 62.38(11) 17_444 36_545
O1 Na1 O3 106.19(15) 17_444 1_555
O1 Na1 O3 92.91(17) 17_444 2_555
O1 Na1 O3 45.33(11) 17_444 3_555
O1 Na1 O3 73.81(14) 17_444 7_555
O1 Na1 O3 87.09(13) 17_444 8_555
O1 Na1 O3 134.67(19) 17_444 9_555
O1 Na1 O1 62.38(11) 18_454 34_445
O1 Na1 O1 62.38(11) 18_454 35_555
O1 Na1 O1 180.0(2) 18_454 36_545
O1 Na1 O3 92.91(16) 18_454 1_555
O1 Na1 O3 45.33(13) 18_454 2_555
O1 Na1 O3 106.19(20) 18_454 3_555
O1 Na1 O3 87.09(16) 18_454 7_555
O1 Na1 O3 134.7(2) 18_454 8_555
O1 Na1 O3 73.81(14) 18_454 9_555
O1 Na1 O1 117.62(12) 34_445 35_555
O1 Na1 O1 117.62(16) 34_445 36_545
O1 Na1 O3 134.67(14) 34_445 1_555
O1 Na1 O3 73.81(12) 34_445 2_555
O1 Na1 O3 87.09(14) 34_445 3_555
O1 Na1 O3 45.33(9) 34_445 7_555
O1 Na1 O3 106.19(15) 34_445 8_555
O1 Na1 O3 92.91(12) 34_445 9_555
O1 Na1 O1 117.62(18) 35_555 36_545
O1 Na1 O3 73.81(14) 35_555 1_555
O1 Na1 O3 87.09(13) 35_555 2_555
O1 Na1 O3 134.67(19) 35_555 3_555
O1 Na1 O3 106.19(15) 35_555 7_555
O1 Na1 O3 92.91(17) 35_555 8_555
O1 Na1 O3 45.33(11) 35_555 9_555
O1 Na1 O3 87.09(16) 36_545 1_555
O1 Na1 O3 134.7(2) 36_545 2_555
O1 Na1 O3 73.81(14) 36_545 3_555
O1 Na1 O3 92.91(16) 36_545 7_555
O1 Na1 O3 45.33(13) 36_545 8_555
O1 Na1 O3 106.19(20) 36_545 9_555
O3 Na1 O3 62.69(12) 1_555 2_555
O3 Na1 O3 62.69(13) 1_555 3_555
O3 Na1 O3 180.00(18) 1_555 7_555
O3 Na1 O3 117.31(18) 1_555 8_555
O3 Na1 O3 117.31(17) 1_555 9_555
O3 Na1 O3 62.69(16) 2_555 3_555
O3 Na1 O3 117.31(18) 2_555 7_555
O3 Na1 O3 180.0(2) 2_555 8_555
O3 Na1 O3 117.31(17) 2_555 9_555
O3 Na1 O3 117.31(17) 3_555 7_555
O3 Na1 O3 117.31(17) 3_555 8_555
O3 Na1 O3 180.0(2) 3_555 9_555
O3 Na1 O3 62.69(12) 7_555 8_555
O3 Na1 O3 62.69(13) 7_555 9_555
O3 Na1 O3 62.69(16) 8_555 9_555
Na1 Na3 Na1 135.91(13) 13_555 28_545
Na1 Na3 Ge1 60.27(15) 13_555 19_555
Na1 Na3 Ge1 101.15(14) 13_555 28_545
Na1 Na3 Al1 60.27(15) 13_555 19_555
Na1 Na3 Al1 101.15(14) 13_555 28_545
Na1 Na3 P1 68.0(3) 13_555 1_555
Na1 Na3 P1 71.3(2) 13_555 2_655
Na1 Na3 P1 144.0(2) 13_555 3_655
Na1 Na3 O1 99.5(3) 13_555 1_655
Na1 Na3 O1 152.7(3) 13_555 2_655
Na1 Na3 O1 114.9(3) 13_555 11_655
Na1 Na3 O1 70.8(3) 13_555 12_655
Na1 Na3 O1 97.38(17) 13_555 19_555
Na1 Na3 O1 70.73(16) 13_555 29_545
Na1 Na3 O3 48.6(3) 13_555 19_555
Na1 Na3 O3 49.15(14) 13_555 20_555
Na1 Na3 O3 90.9(3) 13_555 29_545
Na1 Na3 O3 137.39(19) 13_555 30_545
Na1 Na3 Ge1 101.15(14) 28_545 19_555
Na1 Na3 Ge1 60.27(15) 28_545 28_545
Na1 Na3 Al1 101.15(14) 28_545 19_555
Na1 Na3 Al1 60.27(15) 28_545 28_545
Na1 Na3 P1 68.0(3) 28_545 1_555
Na1 Na3 P1 144.0(2) 28_545 2_655
Na1 Na3 P1 71.3(2) 28_545 3_655
Na1 Na3 O1 114.9(2) 28_545 1_655
Na1 Na3 O1 70.8(3) 28_545 2_655
Na1 Na3 O1 99.5(3) 28_545 11_655
Na1 Na3 O1 152.7(3) 28_545 12_655
Na1 Na3 O1 70.73(16) 28_545 19_555
Na1 Na3 O1 97.38(16) 28_545 29_545
Na1 Na3 O3 90.9(3) 28_545 19_555
Na1 Na3 O3 137.39(16) 28_545 20_555
Na1 Na3 O3 48.6(3) 28_545 29_545
Na1 Na3 O3 49.15(14) 28_545 30_545
Ge1 Na3 Ge1 132.47(16) 19_555 28_545
Ge1 Na3 Al1 132.47(16) 19_555 28_545
Ge1 Na3 P1 66.2(3) 19_555 1_555
Ge1 Na3 P1 150.3(2) 19_555 3_655
Ge1 Na3 O1 75.9(3) 19_555 1_655
Ge1 Na3 O1 116.5(3) 19_555 2_655
Ge1 Na3 O1 151.0(3) 19_555 11_655
Ge1 Na3 O1 98.8(3) 19_555 12_655
Ge1 Na3 O1 125.34(19) 19_555 29_545
Ge1 Na3 O3 95.0(3) 19_555 29_545
Ge1 Na3 O3 150.3(2) 19_555 30_545
Ge1 Na3 Al1 132.47(16) 28_545 19_555
Ge1 Na3 P1 66.2(3) 28_545 1_555
Ge1 Na3 P1 150.3(2) 28_545 2_655
Ge1 Na3 O1 151.0(3) 28_545 1_655
Ge1 Na3 O1 98.8(3) 28_545 2_655
Ge1 Na3 O1 75.9(3) 28_545 11_655
Ge1 Na3 O1 116.5(3) 28_545 12_655
Ge1 Na3 O1 125.34(19) 28_545 19_555
Ge1 Na3 O3 95.0(3) 28_545 19_555
Ge1 Na3 O3 150.29(17) 28_545 20_555
Al1 Na3 Al1 132.47(16) 19_555 28_545
Al1 Na3 P1 66.2(3) 19_555 1_555
Al1 Na3 P1 150.3(2) 19_555 3_655
Al1 Na3 O1 75.9(3) 19_555 1_655
Al1 Na3 O1 116.5(3) 19_555 2_655
Al1 Na3 O1 151.0(3) 19_555 11_655
Al1 Na3 O1 98.8(3) 19_555 12_655
Al1 Na3 O1 125.34(19) 19_555 29_545
Al1 Na3 O3 95.0(3) 19_555 29_545
Al1 Na3 O3 150.3(2) 19_555 30_545
Al1 Na3 P1 66.2(3) 28_545 1_555
Al1 Na3 P1 150.3(2) 28_545 2_655
Al1 Na3 O1 151.0(3) 28_545 1_655
Al1 Na3 O1 98.8(3) 28_545 2_655
Al1 Na3 O1 75.9(3) 28_545 11_655
Al1 Na3 O1 116.5(3) 28_545 12_655
Al1 Na3 O1 125.34(19) 28_545 19_555
Al1 Na3 O3 95.0(3) 28_545 19_555
Al1 Na3 O3 150.29(17) 28_545 20_555
P1 Na3 P1 130.5(3) 1_555 2_655
P1 Na3 P1 130.5(3) 1_555 3_655
P1 Na3 O1 141.5(4) 1_555 1_655
P1 Na3 O1 138.2(4) 1_555 2_655
P1 Na3 O1 141.5(4) 1_555 11_655
P1 Na3 O1 138.2(4) 1_555 12_655
P1 Na3 O1 74.4(3) 1_555 19_555
P1 Na3 O1 74.4(3) 1_555 29_545
P1 Na3 O3 96.3(3) 1_555 20_555
P1 Na3 O3 96.3(3) 1_555 30_545
P1 Na3 P1 98.9(3) 2_655 3_655
P1 Na3 O1 82.1(3) 2_655 2_655
P1 Na3 O1 81.5(3) 2_655 11_655
P1 Na3 O1 84.4(2) 2_655 19_555
P1 Na3 O1 116.5(2) 2_655 29_545
P1 Na3 O3 100.1(4) 2_655 19_555
P1 Na3 O3 160.6(4) 2_655 29_545
P1 Na3 O3 133.0(2) 2_655 30_545
P1 Na3 O1 81.5(3) 3_655 1_655
P1 Na3 O1 82.1(3) 3_655 12_655
P1 Na3 O1 116.5(3) 3_655 19_555
P1 Na3 O1 84.4(2) 3_655 29_545
P1 Na3 O3 160.6(4) 3_655 19_555
P1 Na3 O3 133.0(3) 3_655 20_555
P1 Na3 O3 100.1(4) 3_655 29_545
O1 Na3 O1 55.7(3) 1_655 2_655
O1 Na3 O1 77.1(3) 1_655 11_655
O1 Na3 O1 53.0(3) 1_655 12_655
O1 Na3 O1 71.2(3) 1_655 19_555
O1 Na3 O1 137.9(3) 1_655 29_545
O1 Na3 O3 114.0(4) 1_655 19_555
O1 Na3 O3 54.2(2) 1_655 20_555
O1 Na3 O3 159.9(4) 1_655 29_545
O1 Na3 O3 114.5(3) 1_655 30_545
O1 Na3 O1 53.0(3) 2_655 11_655
O1 Na3 O1 83.7(4) 2_655 12_655
O1 Na3 O1 85.9(3) 2_655 19_555
O1 Na3 O1 118.1(3) 2_655 29_545
O1 Na3 O3 147.1(5) 2_655 19_555
O1 Na3 O3 109.6(3) 2_655 20_555
O1 Na3 O3 116.3(4) 2_655 29_545
O1 Na3 O3 60.2(3) 2_655 30_545
O1 Na3 O1 55.7(3) 11_655 12_655
O1 Na3 O1 137.9(3) 11_655 19_555
O1 Na3 O1 71.2(3) 11_655 29_545
O1 Na3 O3 159.9(4) 11_655 19_555
O1 Na3 O3 114.5(3) 11_655 20_555
O1 Na3 O3 114.0(4) 11_655 29_545
O1 Na3 O3 54.2(2) 11_655 30_545
O1 Na3 O1 118.1(3) 12_655 19_555
O1 Na3 O1 85.9(3) 12_655 29_545
O1 Na3 O3 116.3(4) 12_655 19_555
O1 Na3 O3 60.2(3) 12_655 20_555
O1 Na3 O3 147.1(4) 12_655 29_545
O1 Na3 O3 109.6(3) 12_655 30_545
O1 Na3 O1 148.9(2) 19_555 29_545
O1 Na3 O3 61.8(3) 19_555 19_555
O1 Na3 O3 66.87(16) 19_555 20_555
O1 Na3 O3 90.6(3) 19_555 29_545
O1 Na3 O3 116.8(2) 19_555 30_545
O1 Na3 O3 90.6(3) 29_545 19_555
O1 Na3 O3 116.83(20) 29_545 20_555
O1 Na3 O3 61.8(3) 29_545 29_545
O1 Na3 O3 66.87(18) 29_545 30_545
O3 Na3 O3 65.6(3) 19_555 20_555
O3 Na3 O3 61.3(4) 19_555 29_545
O3 Na3 O3 126.9(4) 19_555 30_545
O3 Na3 O3 126.9(3) 20_555 29_545
O3 Na3 O3 167.5(2) 20_555 30_545
O3 Na3 O3 65.6(3) 29_545 30_545
Na1 Ge1 Na3 63.37(19) 1_555 16_454
Na1 Ge1 Na3 63.37(15) 1_555 17_554
Na1 Ge1 Na3 63.4(3) 1_555 18_444
Na1 Ge1 P1 133.20(5) 1_555 1_555
Na1 Ge1 P1 133.20(4) 1_555 2_555
Na1 Ge1 P1 133.20(4) 1_555 3_555
Na1 Ge1 P1 65.73(5) 1_555 16_454
Na1 Ge1 P1 65.73(4) 1_555 17_554
Na1 Ge1 P1 65.73(3) 1_555 18_444
Na1 Ge1 O1 121.93(17) 1_555 1_555
Na1 Ge1 O1 121.93(15) 1_555 2_555
Na1 Ge1 O1 121.93(18) 1_555 3_555
Na1 Ge1 O3 51.15(10) 1_555 1_555
Na1 Ge1 O3 51.15(12) 1_555 2_555
Na1 Ge1 O3 51.15(12) 1_555 3_555
Na3 Ge1 Na3 101.45(17) 16_454 17_554
Na3 Ge1 Na3 101.5(6) 16_454 18_444
Na3 Ge1 P1 131.6(3) 16_454 1_555
Na3 Ge1 P1 126.92(14) 16_454 2_555
Na3 Ge1 P1 69.90(14) 16_454 3_555
Na3 Ge1 P1 56.70(18) 16_454 16_454
Na3 Ge1 P1 129.0(3) 16_454 17_554
Na3 Ge1 P1 50.7(3) 16_454 18_444
Na3 Ge1 O1 134.3(3) 16_454 1_555
Na3 Ge1 O1 59.00(18) 16_454 2_555
Na3 Ge1 O1 121.9(5) 16_454 3_555
Na3 Ge1 O3 114.3(4) 16_454 1_555
Na3 Ge1 O3 55.00(18) 16_454 2_555
Na3 Ge1 O3 47.0(3) 16_454 3_555
Na3 Ge1 Na3 101.5(6) 17_554 18_444
Na3 Ge1 P1 126.9(3) 17_554 1_555
Na3 Ge1 P1 69.90(11) 17_554 2_555
Na3 Ge1 P1 131.58(11) 17_554 3_555
Na3 Ge1 P1 50.73(18) 17_554 16_454
Na3 Ge1 P1 56.7(3) 17_554 17_554
Na3 Ge1 P1 129.0(2) 17_554 18_444
Na3 Ge1 O1 59.0(2) 17_554 1_555
Na3 Ge1 O1 121.86(19) 17_554 2_555
Na3 Ge1 O1 134.3(5) 17_554 3_555
Na3 Ge1 O3 55.0(3) 17_554 1_555
Na3 Ge1 O3 46.98(16) 17_554 2_555
Na3 Ge1 O3 114.3(3) 17_554 3_555
Na3 Ge1 P1 69.9(2) 18_444 1_555
Na3 Ge1 P1 131.6(4) 18_444 2_555
Na3 Ge1 P1 126.9(4) 18_444 3_555
Na3 Ge1 P1 129.0(5) 18_444 16_454
Na3 Ge1 P1 50.7(3) 18_444 17_554
Na3 Ge1 P1 56.7(3) 18_444 18_444
Na3 Ge1 O1 121.9(6) 18_444 1_555
Na3 Ge1 O1 134.3(6) 18_444 2_555
Na3 Ge1 O1 59.0(3) 18_444 3_555
Na3 Ge1 O3 47.0(4) 18_444 1_555
Na3 Ge1 O3 114.3(7) 18_444 2_555
Na3 Ge1 O3 55.0(4) 18_444 3_555
P1 Ge1 P1 78.29(6) 1_555 2_555
P1 Ge1 P1 78.29(6) 1_555 3_555
P1 Ge1 P1 160.30(8) 1_555 16_454
P1 Ge1 P1 83.40(3) 1_555 17_554
P1 Ge1 P1 91.01(4) 1_555 18_444
P1 Ge1 O1 80.94(18) 1_555 1_555
P1 Ge1 O1 92.35(15) 1_555 2_555
P1 Ge1 O3 94.42(13) 1_555 1_555
P1 Ge1 O3 172.33(18) 1_555 2_555
P1 Ge1 O3 102.72(14) 1_555 3_555
P1 Ge1 P1 78.29(3) 2_555 3_555
P1 Ge1 P1 83.40(4) 2_555 16_454
P1 Ge1 P1 91.01(5) 2_555 17_554
P1 Ge1 P1 160.30(4) 2_555 18_444
P1 Ge1 O1 80.94(13) 2_555 2_555
P1 Ge1 O1 92.35(19) 2_555 3_555
P1 Ge1 O3 102.72(14) 2_555 1_555
P1 Ge1 O3 94.42(14) 2_555 2_555
P1 Ge1 O3 172.33(18) 2_555 3_555
P1 Ge1 P1 91.01(4) 3_555 16_454
P1 Ge1 P1 160.30(5) 3_555 17_554
P1 Ge1 P1 83.40(4) 3_555 18_444
P1 Ge1 O1 92.35(14) 3_555 1_555
P1 Ge1 O1 80.94(16) 3_555 3_555
P1 Ge1 O3 172.33(14) 3_555 1_555
P1 Ge1 O3 102.72(14) 3_555 2_555
P1 Ge1 O3 94.42(14) 3_555 3_555
P1 Ge1 P1 104.27(7) 16_454 17_554
P1 Ge1 P1 104.27(6) 16_454 18_444
P1 Ge1 O1 83.05(15) 16_454 1_555
P1 Ge1 O1 77.54(15) 16_454 2_555
P1 Ge1 O1 171.5(2) 16_454 3_555
P1 Ge1 O3 96.65(14) 16_454 1_555
P1 Ge1 O3 94.48(17) 16_454 3_555
P1 Ge1 P1 104.27(3) 17_554 18_444
P1 Ge1 O1 77.54(15) 17_554 1_555
P1 Ge1 O1 171.55(15) 17_554 2_555
P1 Ge1 O1 83.05(15) 17_554 3_555
P1 Ge1 O3 94.48(13) 17_554 2_555
P1 Ge1 O3 96.65(13) 17_554 3_555
P1 Ge1 O1 171.55(20) 18_444 1_555
P1 Ge1 O1 83.05(15) 18_444 2_555
P1 Ge1 O1 77.54(15) 18_444 3_555
P1 Ge1 O3 94.48(13) 18_444 1_555
P1 Ge1 O3 96.65(17) 18_444 2_555
O1 Ge1 O1 94.6(2) 1_555 2_555
O1 Ge1 O1 94.6(3) 1_555 3_555
O1 Ge1 O3 88.8(2) 1_555 1_555
O1 Ge1 O3 91.4(2) 1_555 2_555
O1 Ge1 O3 172.8(3) 1_555 3_555
O1 Ge1 O1 94.6(3) 2_555 3_555
O1 Ge1 O3 172.8(2) 2_555 1_555
O1 Ge1 O3 88.8(2) 2_555 2_555
O1 Ge1 O3 91.4(2) 2_555 3_555
O1 Ge1 O3 91.4(2) 3_555 1_555
O1 Ge1 O3 172.8(3) 3_555 2_555
O1 Ge1 O3 88.8(2) 3_555 3_555
O3 Ge1 O3 84.82(18) 1_555 2_555
O3 Ge1 O3 84.82(20) 1_555 3_555
O3 Ge1 O3 84.8(3) 2_555 3_555
Na1 Al1 Na3 63.37(19) 1_555 16_454
Na1 Al1 Na3 63.37(15) 1_555 17_554
Na1 Al1 Na3 63.4(3) 1_555 18_444
Na1 Al1 P1 133.20(5) 1_555 1_555
Na1 Al1 P1 133.20(4) 1_555 2_555
Na1 Al1 P1 133.20(4) 1_555 3_555
Na1 Al1 P1 65.73(5) 1_555 16_454
Na1 Al1 P1 65.73(4) 1_555 17_554
Na1 Al1 P1 65.73(3) 1_555 18_444
Na1 Al1 O1 121.93(17) 1_555 1_555
Na1 Al1 O1 121.93(15) 1_555 2_555
Na1 Al1 O1 121.93(18) 1_555 3_555
Na1 Al1 O3 51.15(10) 1_555 1_555
Na1 Al1 O3 51.15(12) 1_555 2_555
Na1 Al1 O3 51.15(12) 1_555 3_555
Na3 Al1 Na3 101.45(17) 16_454 17_554
Na3 Al1 Na3 101.5(6) 16_454 18_444
Na3 Al1 P1 131.6(3) 16_454 1_555
Na3 Al1 P1 126.92(14) 16_454 2_555
Na3 Al1 P1 69.90(14) 16_454 3_555
Na3 Al1 P1 56.70(18) 16_454 16_454
Na3 Al1 P1 129.0(3) 16_454 17_554
Na3 Al1 P1 50.7(3) 16_454 18_444
Na3 Al1 O1 134.3(3) 16_454 1_555
Na3 Al1 O1 59.00(18) 16_454 2_555
Na3 Al1 O1 121.9(5) 16_454 3_555
Na3 Al1 O3 114.3(4) 16_454 1_555
Na3 Al1 O3 55.00(18) 16_454 2_555
Na3 Al1 O3 47.0(3) 16_454 3_555
Na3 Al1 Na3 101.5(6) 17_554 18_444
Na3 Al1 P1 126.9(3) 17_554 1_555
Na3 Al1 P1 69.90(11) 17_554 2_555
Na3 Al1 P1 131.58(11) 17_554 3_555
Na3 Al1 P1 50.73(18) 17_554 16_454
Na3 Al1 P1 56.7(3) 17_554 17_554
Na3 Al1 P1 129.0(2) 17_554 18_444
Na3 Al1 O1 59.0(2) 17_554 1_555
Na3 Al1 O1 121.86(19) 17_554 2_555
Na3 Al1 O1 134.3(5) 17_554 3_555
Na3 Al1 O3 55.0(3) 17_554 1_555
Na3 Al1 O3 46.98(16) 17_554 2_555
Na3 Al1 O3 114.3(3) 17_554 3_555
Na3 Al1 P1 69.9(2) 18_444 1_555
Na3 Al1 P1 131.6(4) 18_444 2_555
Na3 Al1 P1 126.9(4) 18_444 3_555
Na3 Al1 P1 129.0(5) 18_444 16_454
Na3 Al1 P1 50.7(3) 18_444 17_554
Na3 Al1 P1 56.7(3) 18_444 18_444
Na3 Al1 O1 121.9(6) 18_444 1_555
Na3 Al1 O1 134.3(6) 18_444 2_555
Na3 Al1 O1 59.0(3) 18_444 3_555
Na3 Al1 O3 47.0(4) 18_444 1_555
Na3 Al1 O3 114.3(7) 18_444 2_555
Na3 Al1 O3 55.0(4) 18_444 3_555
P1 Al1 P1 78.29(6) 1_555 2_555
P1 Al1 P1 78.29(6) 1_555 3_555
P1 Al1 P1 160.30(8) 1_555 16_454
P1 Al1 P1 83.40(3) 1_555 17_554
P1 Al1 P1 91.01(4) 1_555 18_444
P1 Al1 O1 80.94(18) 1_555 1_555
P1 Al1 O1 92.35(15) 1_555 2_555
P1 Al1 O3 94.42(13) 1_555 1_555
P1 Al1 O3 172.33(18) 1_555 2_555
P1 Al1 O3 102.72(14) 1_555 3_555
P1 Al1 P1 78.29(3) 2_555 3_555
P1 Al1 P1 83.40(4) 2_555 16_454
P1 Al1 P1 91.01(5) 2_555 17_554
P1 Al1 P1 160.30(4) 2_555 18_444
P1 Al1 O1 80.94(13) 2_555 2_555
P1 Al1 O1 92.35(19) 2_555 3_555
P1 Al1 O3 102.72(14) 2_555 1_555
P1 Al1 O3 94.42(14) 2_555 2_555
P1 Al1 O3 172.33(18) 2_555 3_555
P1 Al1 P1 91.01(4) 3_555 16_454
P1 Al1 P1 160.30(5) 3_555 17_554
P1 Al1 P1 83.40(4) 3_555 18_444
P1 Al1 O1 92.35(14) 3_555 1_555
P1 Al1 O1 80.94(16) 3_555 3_555
P1 Al1 O3 172.33(14) 3_555 1_555
P1 Al1 O3 102.72(14) 3_555 2_555
P1 Al1 O3 94.42(14) 3_555 3_555
P1 Al1 P1 104.27(7) 16_454 17_554
P1 Al1 P1 104.27(6) 16_454 18_444
P1 Al1 O1 83.05(15) 16_454 1_555
P1 Al1 O1 77.54(15) 16_454 2_555
P1 Al1 O1 171.5(2) 16_454 3_555
P1 Al1 O3 96.65(14) 16_454 1_555
P1 Al1 O3 94.48(17) 16_454 3_555
P1 Al1 P1 104.27(3) 17_554 18_444
P1 Al1 O1 77.54(15) 17_554 1_555
P1 Al1 O1 171.55(15) 17_554 2_555
P1 Al1 O1 83.05(15) 17_554 3_555
P1 Al1 O3 94.48(13) 17_554 2_555
P1 Al1 O3 96.65(13) 17_554 3_555
P1 Al1 O1 171.55(20) 18_444 1_555
P1 Al1 O1 83.05(15) 18_444 2_555
P1 Al1 O1 77.54(15) 18_444 3_555
P1 Al1 O3 94.48(13) 18_444 1_555
P1 Al1 O3 96.65(17) 18_444 2_555
O1 Al1 O1 94.6(2) 1_555 2_555
O1 Al1 O1 94.6(3) 1_555 3_555
O1 Al1 O3 88.8(2) 1_555 1_555
O1 Al1 O3 91.4(2) 1_555 2_555
O1 Al1 O3 172.8(3) 1_555 3_555
O1 Al1 O1 94.6(3) 2_555 3_555
O1 Al1 O3 172.8(2) 2_555 1_555
O1 Al1 O3 88.8(2) 2_555 2_555
O1 Al1 O3 91.4(2) 2_555 3_555
O1 Al1 O3 91.4(2) 3_555 1_555
O1 Al1 O3 172.8(3) 3_555 2_555
O1 Al1 O3 88.8(2) 3_555 3_555
O3 Al1 O3 84.82(18) 1_555 2_555
O3 Al1 O3 84.82(20) 1_555 3_555
O3 Al1 O3 84.8(3) 2_555 3_555
Na1 P1 Na1 118.43(2) 13_555 28_545
Na1 P1 Na3 59.2(3) 13_555 1_555
Na1 P1 Na3 145.1(3) 13_555 2_545
Na1 P1 Na3 61.4(3) 13_555 3_665
Na1 P1 Ge1 136.43(4) 13_555 1_555
Na1 P1 Ge1 91.24(3) 13_555 10_555
Na1 P1 Ge1 55.17(3) 13_555 19_555
Na1 P1 Ge1 90.84(2) 13_555 28_545
Na1 P1 Al1 136.43(4) 13_555 1_555
Na1 P1 Al1 91.24(3) 13_555 10_555
Na1 P1 Al1 55.17(3) 13_555 19_555
Na1 P1 Al1 90.84(2) 13_555 28_545
Na1 P1 O1 108.64(11) 13_555 1_555
Na1 P1 O1 145.88(18) 13_555 3_555
Na1 P1 O1 74.42(16) 13_555 10_555
Na1 P1 O1 122.07(9) 13_555 11_555
Na1 P1 O1 79.38(8) 13_555 19_555
Na1 P1 O1 59.41(8) 13_555 29_545
Na1 P1 O3 102.40(18) 13_555 29_545
Na1 P1 Na3 59.2(3) 28_545 1_555
Na1 P1 Na3 61.4(3) 28_545 2_545
Na1 P1 Na3 145.1(3) 28_545 3_665
Na1 P1 Ge1 91.24(3) 28_545 1_555
Na1 P1 Ge1 136.43(4) 28_545 10_555
Na1 P1 Ge1 90.84(2) 28_545 19_555
Na1 P1 Ge1 55.17(3) 28_545 28_545
Na1 P1 Al1 91.24(3) 28_545 1_555
Na1 P1 Al1 136.43(4) 28_545 10_555
Na1 P1 Al1 90.84(2) 28_545 19_555
Na1 P1 Al1 55.17(3) 28_545 28_545
Na1 P1 O1 122.07(14) 28_545 1_555
Na1 P1 O1 74.42(19) 28_545 3_555
Na1 P1 O1 145.9(2) 28_545 10_555
Na1 P1 O1 108.64(11) 28_545 11_555
Na1 P1 O1 59.41(7) 28_545 19_555
Na1 P1 O1 79.38(9) 28_545 29_545
Na1 P1 O3 102.40(16) 28_545 19_555
Na3 P1 Na3 109.5(6) 1_555 2_545
Na3 P1 Na3 109.5(6) 1_555 3_665
Na3 P1 Ge1 136.8(5) 1_555 1_555
Na3 P1 Ge1 136.8(5) 1_555 10_555
Na3 P1 Al1 136.8(5) 1_555 1_555
Na3 P1 Al1 136.8(5) 1_555 10_555
Na3 P1 O1 146.2(6) 1_555 1_555
Na3 P1 O1 123.1(8) 1_555 3_555
Na3 P1 O1 123.1(8) 1_555 10_555
Na3 P1 O1 146.2(5) 1_555 11_555
Na3 P1 O1 47.4(3) 1_555 19_555
Na3 P1 O1 47.4(3) 1_555 29_545
Na3 P1 O3 55.3(5) 1_555 19_555
Na3 P1 O3 55.3(5) 1_555 29_545
Na3 P1 Na3 141.07(14) 2_545 3_665
Na3 P1 Ge1 75.94(17) 2_545 1_555
Na3 P1 Ge1 75.94(17) 2_545 10_555
Na3 P1 Ge1 150.6(3) 2_545 19_555
Na3 P1 Ge1 59.4(3) 2_545 28_545
Na3 P1 Al1 75.94(17) 2_545 1_555
Na3 P1 Al1 75.94(17) 2_545 10_555
Na3 P1 Al1 150.6(3) 2_545 19_555
Na3 P1 Al1 59.4(3) 2_545 28_545
Na3 P1 O1 97.0(2) 2_545 1_555
Na3 P1 O1 68.98(18) 2_545 3_555
Na3 P1 O1 89.7(2) 2_545 10_555
Na3 P1 O1 47.5(2) 2_545 11_555
Na3 P1 O1 118.9(3) 2_545 19_555
Na3 P1 O1 88.1(3) 2_545 29_545
Na3 P1 O3 163.4(4) 2_545 19_555
Na3 P1 O3 54.6(4) 2_545 29_545
Na3 P1 Ge1 75.94(17) 3_665 1_555
Na3 P1 Ge1 75.94(17) 3_665 10_555
Na3 P1 Ge1 59.4(3) 3_665 19_555
Na3 P1 Ge1 150.6(3) 3_665 28_545
Na3 P1 Al1 75.94(17) 3_665 1_555
Na3 P1 Al1 75.94(17) 3_665 10_555
Na3 P1 Al1 59.4(3) 3_665 19_555
Na3 P1 Al1 150.6(3) 3_665 28_545
Na3 P1 O1 47.5(2) 3_665 1_555
Na3 P1 O1 89.69(20) 3_665 3_555
Na3 P1 O1 68.98(19) 3_665 10_555
Na3 P1 O1 97.0(2) 3_665 11_555
Na3 P1 O1 88.1(3) 3_665 19_555
Na3 P1 O1 118.9(3) 3_665 29_545
Na3 P1 O3 54.6(4) 3_665 19_555
Na3 P1 O3 163.4(4) 3_665 29_545
Ge1 P1 Ge1 86.41(6) 1_555 10_555
Ge1 P1 Ge1 96.60(4) 1_555 19_555
Ge1 P1 Ge1 132.67(5) 1_555 28_545
Ge1 P1 Al1 86.41(6) 1_555 10_555
Ge1 P1 Al1 96.60(4) 1_555 19_555
Ge1 P1 Al1 132.67(5) 1_555 28_545
Ge1 P1 O1 99.24(19) 1_555 10_555
Ge1 P1 O1 69.02(8) 1_555 11_555
Ge1 P1 O1 91.48(10) 1_555 19_555
Ge1 P1 O1 163.99(14) 1_555 29_545
Ge1 P1 O3 109.92(15) 1_555 19_555
Ge1 P1 O3 119.3(2) 1_555 29_545
Ge1 P1 Ge1 132.67(5) 10_555 19_555
Ge1 P1 Ge1 96.60(4) 10_555 28_545
Ge1 P1 Al1 86.41(6) 10_555 1_555
Ge1 P1 Al1 132.67(5) 10_555 19_555
Ge1 P1 Al1 96.60(4) 10_555 28_545
Ge1 P1 O1 69.02(10) 10_555 1_555
Ge1 P1 O1 99.24(19) 10_555 3_555
Ge1 P1 O1 163.99(13) 10_555 19_555
Ge1 P1 O1 91.48(12) 10_555 29_545
Ge1 P1 O3 119.26(15) 10_555 19_555
Ge1 P1 O3 109.9(2) 10_555 29_545
Ge1 P1 Ge1 114.13(4) 19_555 28_545
Ge1 P1 Al1 96.60(4) 19_555 1_555
Ge1 P1 Al1 132.67(5) 19_555 10_555
Ge1 P1 Al1 114.13(4) 19_555 28_545
Ge1 P1 O1 89.63(11) 19_555 1_555
Ge1 P1 O1 95.66(16) 19_555 3_555
Ge1 P1 O1 119.70(19) 19_555 10_555
Ge1 P1 O1 155.49(11) 19_555 11_555
Ge1 P1 O1 96.48(10) 19_555 29_545
Ge1 P1 O3 109.36(18) 19_555 29_545
Ge1 P1 Al1 132.67(5) 28_545 1_555
Ge1 P1 Al1 96.60(4) 28_545 10_555
Ge1 P1 Al1 114.13(4) 28_545 19_555
Ge1 P1 O1 155.49(15) 28_545 1_555
Ge1 P1 O1 119.7(2) 28_545 3_555
Ge1 P1 O1 95.7(2) 28_545 10_555
Ge1 P1 O1 89.63(11) 28_545 11_555
Ge1 P1 O1 96.48(9) 28_545 19_555
Ge1 P1 O3 109.36(17) 28_545 19_555
Al1 P1 Al1 86.41(6) 1_555 10_555
Al1 P1 Al1 96.60(4) 1_555 19_555
Al1 P1 Al1 132.67(5) 1_555 28_545
Al1 P1 O1 99.24(19) 1_555 10_555
Al1 P1 O1 69.02(8) 1_555 11_555
Al1 P1 O1 91.48(10) 1_555 19_555
Al1 P1 O1 163.99(14) 1_555 29_545
Al1 P1 O3 109.92(15) 1_555 19_555
Al1 P1 O3 119.3(2) 1_555 29_545
Al1 P1 Al1 132.67(5) 10_555 19_555
Al1 P1 Al1 96.60(4) 10_555 28_545
Al1 P1 O1 69.02(10) 10_555 1_555
Al1 P1 O1 99.24(19) 10_555 3_555
Al1 P1 O1 163.99(13) 10_555 19_555
Al1 P1 O1 91.48(12) 10_555 29_545
Al1 P1 O3 119.26(15) 10_555 19_555
Al1 P1 O3 109.9(2) 10_555 29_545
Al1 P1 Al1 114.13(4) 19_555 28_545
Al1 P1 O1 89.63(11) 19_555 1_555
Al1 P1 O1 95.66(16) 19_555 3_555
Al1 P1 O1 119.70(19) 19_555 10_555
Al1 P1 O1 155.49(11) 19_555 11_555
Al1 P1 O1 96.48(10) 19_555 29_545
Al1 P1 O3 109.36(18) 19_555 29_545
Al1 P1 O1 155.49(15) 28_545 1_555
Al1 P1 O1 119.7(2) 28_545 3_555
Al1 P1 O1 95.7(2) 28_545 10_555
Al1 P1 O1 89.63(11) 28_545 11_555
Al1 P1 O1 96.48(9) 28_545 19_555
Al1 P1 O3 109.36(17) 28_545 19_555
O1 P1 O1 47.9(2) 1_555 3_555
O1 P1 O1 76.2(2) 1_555 10_555
O1 P1 O1 67.63(11) 1_555 11_555
O1 P1 O1 101.52(16) 1_555 19_555
O1 P1 O1 157.72(20) 1_555 29_545
O1 P1 O3 95.1(2) 1_555 19_555
O1 P1 O3 148.9(3) 1_555 29_545
O1 P1 O1 113.8(3) 3_555 10_555
O1 P1 O1 76.23(19) 3_555 11_555
O1 P1 O1 82.2(2) 3_555 19_555
O1 P1 O1 151.2(3) 3_555 29_545
O1 P1 O3 112.0(3) 3_555 19_555
O1 P1 O3 104.3(3) 3_555 29_545
O1 P1 O1 47.94(17) 10_555 11_555
O1 P1 O1 151.2(3) 10_555 19_555
O1 P1 O1 82.2(3) 10_555 29_545
O1 P1 O3 104.3(3) 10_555 19_555
O1 P1 O3 112.0(4) 10_555 29_545
O1 P1 O1 157.72(16) 11_555 19_555
O1 P1 O1 101.52(15) 11_555 29_545
O1 P1 O3 148.9(2) 11_555 19_555
O1 P1 O3 95.1(2) 11_555 29_545
O1 P1 O1 94.77(13) 19_555 29_545
O1 P1 O3 46.99(16) 19_555 19_555
O1 P1 O3 84.9(2) 19_555 29_545
O1 P1 O3 84.9(2) 29_545 19_555
O1 P1 O3 46.99(19) 29_545 29_545
O3 P1 O3 110.6(3) 19_555 29_545
Na1 O1 Na3 130.1(3) 28_555 1_455
Na1 O1 Na3 63.4(3) 28_555 3_665
Na1 O1 Na3 63.37(16) 28_555 17_554
Na1 O1 Ge1 131.06(11) 28_555 1_555
Na1 O1 Al1 131.06(11) 28_555 1_555
Na1 O1 P1 110.09(8) 28_555 1_555
Na1 O1 P1 79.78(13) 28_555 2_555
Na1 O1 P1 61.58(7) 28_555 17_554
Na1 O1 O1 170.85(13) 28_555 2_555
Na1 O1 O1 121.43(17) 28_555 3_555
Na1 O1 O1 110.98(13) 28_555 10_555
Na1 O1 O1 106.88(13) 28_555 12_555
Na1 O1 O1 104.48(11) 28_555 19_455
Na1 O1 O3 84.73(13) 28_555 1_555
Na1 O1 O3 112.82(12) 28_555 2_555
Na1 O1 O3 85.56(13) 28_555 20_455
Na1 O1 O3 45.78(11) 28_555 28_555
Na3 O1 Na3 127.0(7) 1_455 3_665
Na3 O1 Na3 108.8(3) 1_455 17_554
Na3 O1 Ge1 93.1(5) 1_455 1_555
Na3 O1 Al1 93.1(5) 1_455 1_555
Na3 O1 P1 107.6(5) 1_455 1_555
Na3 O1 P1 60.6(4) 1_455 2_555
Na3 O1 P1 159.4(4) 1_455 17_554
Na3 O1 O1 52.4(3) 1_455 2_555
Na3 O1 O1 106.5(5) 1_455 3_555
Na3 O1 O1 90.4(4) 1_455 10_555
Na3 O1 O1 53.2(3) 1_455 12_555
Na3 O1 O1 47.2(2) 1_455 19_455
Na3 O1 O3 134.9(5) 1_455 1_555
Na3 O1 O3 80.2(3) 1_455 2_555
Na3 O1 O3 97.9(4) 1_455 28_555
Na3 O1 Na3 119.4(5) 3_665 17_554
Na3 O1 Ge1 112.0(4) 3_665 1_555
Na3 O1 Al1 112.0(4) 3_665 1_555
Na3 O1 P1 50.4(3) 3_665 1_555
Na3 O1 P1 77.3(6) 3_665 2_555
Na3 O1 P1 72.4(3) 3_665 17_554
Na3 O1 O1 123.5(4) 3_665 2_555
Na3 O1 O1 71.9(3) 3_665 3_555
Na3 O1 O1 48.2(3) 3_665 10_555
Na3 O1 O1 73.9(4) 3_665 12_555
Na3 O1 O1 160.0(6) 3_665 19_455
Na3 O1 O3 91.8(3) 3_665 1_555
Na3 O1 O3 149.3(4) 3_665 2_555
Na3 O1 O3 109.5(6) 3_665 20_455
Na3 O1 O3 52.1(4) 3_665 28_555
Na3 O1 Ge1 83.6(3) 17_554 1_555
Na3 O1 Al1 83.6(3) 17_554 1_555
Na3 O1 P1 134.3(3) 17_554 1_555
Na3 O1 P1 118.51(16) 17_554 2_555
Na3 O1 P1 58.2(3) 17_554 17_554
Na3 O1 O1 107.59(17) 17_554 2_555
Na3 O1 O1 115.9(4) 17_554 3_555
Na3 O1 O1 159.0(3) 17_554 10_555
Na3 O1 O1 149.28(19) 17_554 12_555
Na3 O1 O1 61.5(3) 17_554 19_455
Na3 O1 O3 56.7(3) 17_554 1_555
Na3 O1 O3 49.57(14) 17_554 2_555
Na3 O1 O3 93.0(3) 17_554 20_455
Na3 O1 O3 103.42(19) 17_554 28_555
Ge1 O1 P1 67.62(13) 1_555 1_555
Ge1 O1 P1 149.09(18) 1_555 2_555
Ge1 O1 P1 70.58(12) 1_555 17_554
Ge1 O1 O1 86.82(17) 1_555 10_555
Ge1 O1 O1 118.7(2) 1_555 12_555
Ge1 O1 O1 87.98(19) 1_555 19_455
Ge1 O1 O3 46.38(15) 1_555 1_555
Ge1 O1 O3 45.03(15) 1_555 2_555
Ge1 O1 O3 133.8(2) 1_555 20_455
Ge1 O1 O3 164.1(2) 1_555 28_555
Al1 O1 P1 67.62(13) 1_555 1_555
Al1 O1 P1 149.09(18) 1_555 2_555
Al1 O1 P1 70.58(12) 1_555 17_554
Al1 O1 O1 86.82(17) 1_555 10_555
Al1 O1 O1 118.7(2) 1_555 12_555
Al1 O1 O1 87.98(19) 1_555 19_455
Al1 O1 O3 46.38(15) 1_555 1_555
Al1 O1 O3 45.03(15) 1_555 2_555
Al1 O1 O3 133.8(2) 1_555 20_455
Al1 O1 O3 164.1(2) 1_555 28_555
P1 O1 P1 103.13(17) 1_555 2_555
P1 O1 P1 78.48(9) 1_555 17_554
P1 O1 O1 74.83(13) 1_555 2_555
P1 O1 O1 76.18(15) 1_555 12_555
P1 O1 O1 145.34(17) 1_555 19_455
P1 O1 O3 77.98(14) 1_555 1_555
P1 O1 O3 112.65(14) 1_555 2_555
P1 O1 O3 132.63(19) 1_555 20_455
P1 O1 O3 97.99(16) 1_555 28_555
P1 O1 P1 138.48(16) 2_555 17_554
P1 O1 O1 107.0(2) 2_555 2_555
P1 O1 O1 125.3(3) 2_555 3_555
P1 O1 O1 78.1(2) 2_555 10_555
P1 O1 O1 85.06(19) 2_555 19_455
P1 O1 O3 163.9(2) 2_555 1_555
P1 O1 O3 133.3(2) 2_555 2_555
P1 O1 O1 113.22(13) 17_554 2_555
P1 O1 O1 70.42(15) 17_554 3_555
P1 O1 O1 100.95(12) 17_554 10_555
P1 O1 O1 145.86(15) 17_554 12_555
P1 O1 O1 117.38(14) 17_554 19_455
P1 O1 O3 79.33(11) 17_554 2_555
P1 O1 O3 142.89(17) 17_554 20_455
P1 O1 O3 100.75(14) 17_554 28_555
O1 O1 O1 60.00(17) 2_555 3_555
O1 O1 O1 76.90(15) 2_555 10_555
O1 O1 O1 81.62(16) 2_555 12_555
O1 O1 O1 70.59(17) 2_555 19_455
O1 O1 O3 88.91(16) 2_555 1_555
O1 O1 O3 58.08(14) 2_555 2_555
O1 O1 O3 96.7(2) 2_555 20_455
O1 O1 O3 142.5(2) 2_555 28_555
O1 O1 O1 47.70(16) 3_555 10_555
O1 O1 O1 94.2(2) 3_555 12_555
O1 O1 O1 127.1(2) 3_555 19_455
O1 O1 O3 60.28(18) 3_555 1_555
O1 O1 O3 87.66(20) 3_555 2_555
O1 O1 O3 146.5(3) 3_555 20_455
O1 O1 O3 122.4(2) 3_555 28_555
O1 O1 O1 50.69(16) 10_555 12_555
O1 O1 O1 136.89(20) 10_555 19_455
O1 O1 O3 103.63(17) 10_555 1_555
O1 O1 O3 129.50(18) 10_555 2_555
O1 O1 O3 107.1(2) 10_555 20_455
O1 O1 O3 81.71(19) 10_555 28_555
O1 O1 O1 96.34(18) 12_555 19_455
O1 O1 O3 154.0(2) 12_555 1_555
O1 O1 O3 131.85(19) 12_555 2_555
O1 O1 O3 56.45(18) 12_555 20_455
O1 O1 O3 61.09(15) 12_555 28_555
O1 O1 O3 103.27(19) 19_455 1_555
O1 O1 O3 48.57(14) 19_455 2_555
O1 O1 O3 51.63(15) 19_455 20_455
O1 O1 O3 107.92(17) 19_455 28_555
O3 O1 O3 57.72(14) 1_555 2_555
O3 O1 O3 149.3(2) 1_555 20_455
O3 O1 O3 126.2(2) 1_555 28_555
O3 O1 O3 100.19(20) 2_555 20_455
O3 O1 O3 148.52(20) 2_555 28_555
O3 O1 O3 60.81(16) 20_455 28_555
Na1 O3 Na3 82.2(3) 1_555 17_554
Na1 O3 Na3 87.8(5) 1_555 18_444
Na1 O3 Ge1 91.93(11) 1_555 1_555
Na1 O3 Al1 91.93(11) 1_555 1_555
Na1 O3 P1 120.64(11) 1_555 17_554
Na1 O3 O1 120.99(16) 1_555 1_555
Na1 O3 O1 118.60(16) 1_555 3_555
Na1 O3 O1 88.89(14) 1_555 16_554
Na1 O3 O1 151.35(15) 1_555 21_555
Na1 O3 O3 58.65(11) 1_555 2_555
Na1 O3 O3 58.65(12) 1_555 3_555
Na1 O3 O3 111.20(14) 1_555 35_555
Na3 O3 Na3 170.0(9) 17_554 18_444
Na3 O3 Ge1 86.3(4) 17_554 1_555
Na3 O3 Al1 86.3(4) 17_554 1_555
Na3 O3 P1 94.0(7) 17_554 17_554
Na3 O3 O1 61.4(3) 17_554 1_555
Na3 O3 O1 121.9(5) 17_554 3_555
Na3 O3 O1 111.6(6) 17_554 16_554
Na3 O3 O1 107.6(6) 17_554 21_555
Na3 O3 O3 52.2(3) 17_554 2_555
Na3 O3 O3 112.0(4) 17_554 3_555
Na3 O3 O3 59.3(4) 17_554 35_555
Na3 O3 Ge1 94.3(6) 18_444 1_555
Na3 O3 Al1 94.3(6) 18_444 1_555
Na3 O3 P1 90.9(4) 18_444 17_554
Na3 O3 O1 125.1(6) 18_444 1_555
Na3 O3 O1 63.6(4) 18_444 3_555
Na3 O3 O1 67.8(3) 18_444 16_554
Na3 O3 O1 81.2(3) 18_444 21_555
Na3 O3 O3 122.0(7) 18_444 2_555
Na3 O3 O3 62.2(4) 18_444 3_555
Na3 O3 O3 125.1(4) 18_444 35_555
Ge1 O3 P1 147.21(13) 1_555 17_554
Ge1 O3 O1 162.04(19) 1_555 16_554
Ge1 O3 O1 115.13(15) 1_555 21_555
Ge1 O3 O3 47.59(13) 1_555 2_555
Ge1 O3 O3 47.59(13) 1_555 3_555
Ge1 O3 O3 133.45(17) 1_555 35_555
Al1 O3 P1 147.21(13) 1_555 17_554
Al1 O3 O1 162.04(19) 1_555 16_554
Al1 O3 O1 115.13(15) 1_555 21_555
Al1 O3 O3 47.59(13) 1_555 2_555
Al1 O3 O3 47.59(13) 1_555 3_555
Al1 O3 O3 133.45(17) 1_555 35_555
P1 O3 O1 107.54(20) 17_554 1_555
P1 O3 O1 113.30(19) 17_554 3_555
P1 O3 O3 146.04(18) 17_554 2_555
P1 O3 O3 152.79(18) 17_554 3_555
O1 O3 O1 61.64(18) 1_555 3_555
O1 O3 O1 145.5(2) 1_555 16_554
O1 O3 O1 86.56(18) 1_555 21_555
O1 O3 O3 62.33(15) 1_555 2_555
O1 O3 O3 92.39(19) 1_555 3_555
O1 O3 O3 89.26(17) 1_555 35_555
O1 O3 O1 121.60(19) 3_555 16_554
O1 O3 O1 79.81(15) 3_555 21_555
O1 O3 O3 90.99(19) 3_555 2_555
O1 O3 O3 59.95(15) 3_555 3_555
O1 O3 O3 129.9(2) 3_555 35_555
O1 O3 O1 62.46(15) 16_554 21_555
O1 O3 O3 143.4(2) 16_554 2_555
O1 O3 O3 119.63(18) 16_554 3_555
O1 O3 O3 62.00(18) 16_554 35_555
O1 O3 O3 147.94(19) 21_555 2_555
O1 O3 O3 134.02(17) 21_555 3_555
O1 O3 O3 57.19(16) 21_555 35_555
O3 O3 O3 60.00(16) 2_555 3_555
O3 O3 O3 111.43(16) 2_555 35_555
O3 O3 O3 168.7(2) 3_555 35_555

loop_
_geom_bond_atom_site_label_1
_geom_bond_atom_site_label_2
_geom_bond_distance
_geom_bond_site_symmetry_2
Na1 Na3 3.222(6) 16_454
Na1 Na3 3.222(5) 17_554
Na1 Na3 3.222(12) 18_444
Na1 Na3 3.222(5) 25_444
Na1 Na3 3.222(6) 26_544
Na1 Na3 3.222(12) 27_554
Na1 Ge1 3.1300(15) 1_555
Na1 Ge1 3.1300(15) 7_555
Na1 Al1 3.1300(15) 1_555
Na1 Al1 3.1300(15) 7_555
Na1 P1 3.4761(14) 16_454
Na1 P1 3.4761(9) 17_554
Na1 P1 3.4761(6) 18_444
Na1 P1 3.4761(9) 25_444
Na1 P1 3.4761(14) 26_544
Na1 P1 3.4761(6) 27_554
Na1 O1 3.402(3) 16_554
Na1 O1 3.402(3) 17_444
Na1 O1 3.402(4) 18_454
Na1 O1 3.402(3) 34_445
Na1 O1 3.402(3) 35_555
Na1 O1 3.402(4) 36_545
Na1 O3 2.439(2) 1_555
Na1 O3 2.439(3) 2_555
Na1 O3 2.439(3) 3_555
Na1 O3 2.439(2) 7_555
Na1 O3 2.439(3) 8_555
Na1 O3 2.439(3) 9_555
Na3 Na1 3.222(5) 13_555
Na3 Na1 3.222(5) 28_545
Na3 Ge1 3.001(6) 19_555
Na3 Ge1 3.001(6) 28_545
Na3 Al1 3.001(6) 19_555
Na3 Al1 3.001(6) 28_545
Na3 P1 2.988(14) 1_555
Na3 P1 2.698(9) 2_655
Na3 P1 2.698(9) 3_655
Na3 O1 3.098(11) 1_655
Na3 O1 2.582(11) 2_655
Na3 O1 3.098(12) 11_655
Na3 O1 2.582(11) 12_655
Na3 O1 2.588(5) 19_555
Na3 O1 2.588(5) 29_545
Na3 O3 2.463(13) 19_555
Na3 O3 2.200(3) 20_555
Na3 O3 2.463(12) 29_545
Na3 O3 2.200(3) 30_545
Ge1 Na1 3.1300(15) 1_555
Ge1 Na3 3.001(7) 16_454
Ge1 Na3 3.001(6) 17_554
Ge1 Na3 3.001(13) 18_444
Ge1 P1 3.2487(16) 1_555
Ge1 P1 3.2487(12) 2_555
Ge1 P1 3.2487(12) 3_555
Ge1 P1 3.2723(16) 16_454
Ge1 P1 3.2723(11) 17_554
Ge1 P1 3.2723(9) 18_444
Ge1 O1 1.832(3) 1_555
Ge1 O1 1.832(3) 2_555
Ge1 O1 1.832(4) 3_555
Ge1 O3 1.881(2) 1_555
Ge1 O3 1.881(3) 2_555
Ge1 O3 1.881(3) 3_555
Al1 Na1 3.1300(15) 1_555
Al1 Na3 3.001(7) 16_454
Al1 Na3 3.001(6) 17_554
Al1 Na3 3.001(13) 18_444
Al1 P1 3.2487(16) 1_555
Al1 P1 3.2487(12) 2_555
Al1 P1 3.2487(12) 3_555
Al1 P1 3.2723(16) 16_454
Al1 P1 3.2723(11) 17_554
Al1 P1 3.2723(9) 18_444
Al1 O1 1.832(3) 1_555
Al1 O1 1.832(3) 2_555
Al1 O1 1.832(4) 3_555
Al1 O3 1.881(2) 1_555
Al1 O3 1.881(3) 2_555
Al1 O3 1.881(3) 3_555
P1 Na1 3.4761(9) 13_555
P1 Na1 3.4761(9) 28_545
P1 Na3 2.988(14) 1_555
P1 Na3 2.698(5) 2_545
P1 Na3 2.698(5) 3_665
P1 Ge1 3.2487(16) 1_555
P1 Ge1 3.2487(16) 10_555
P1 Ge1 3.2723(11) 19_555
P1 Ge1 3.2723(11) 28_545
P1 Al1 3.2487(16) 1_555
P1 Al1 3.2487(16) 10_555
P1 Al1 3.2723(11) 19_555
P1 Al1 3.2723(11) 28_545
P1 O1 3.470(4) 1_555
P1 O1 1.537(3) 3_555
P1 O1 1.537(3) 10_555
P1 O1 3.470(3) 11_555
P1 O1 3.388(3) 19_555
P1 O1 3.388(4) 29_545
P1 O3 1.528(2) 19_555
P1 O3 1.528(4) 29_545
O1 Na1 3.402(3) 28_555
O1 Na3 3.098(11) 1_455
O1 Na3 2.582(11) 3_665
O1 Na3 2.588(5) 17_554
O1 Ge1 1.832(3) 1_555
O1 Al1 1.832(3) 1_555
O1 P1 3.470(4) 1_555
O1 P1 1.537(3) 2_555
O1 P1 3.388(3) 17_554
O1 O1 2.694(4) 2_555
O1 O1 2.694(6) 3_555
O1 O1 3.444(5) 10_555
O1 O1 2.575(4) 12_555
O1 O1 3.337(5) 19_455
O1 O3 2.598(4) 1_555
O1 O3 2.658(4) 2_555
O1 O3 2.542(5) 20_455
O1 O3 2.420(4) 28_555
O3 Na1 2.439(2) 1_555
O3 Na3 2.463(13) 17_554
O3 Na3 2.200(12) 18_444
O3 Ge1 1.881(2) 1_555
O3 Al1 1.881(2) 1_555
O3 P1 1.528(2) 17_554
O3 O1 2.598(4) 1_555
O3 O1 2.658(4) 3_555
O3 O1 2.420(4) 16_554
O3 O1 2.542(3) 21_555
O3 O3 2.538(3) 2_555
O3 O3 2.538(4) 3_555
O3 O3 2.513(4) 35_555
